data_4333339
loop_
_publ_author_name
'Moiseev, Dmitry V.'
'Patrick, Brian O.'
'James, Brian R.'
'Hu, Thomas Q.'

_publ_section_title
;
 Interaction of tertiary phosphines with lignin-type,
 alpha,beta-unsaturated aldehydes in water.
;
_journal_issue 22
_journal_name_full 'Inorganic chemistry'
_journal_page_first 9389
_journal_page_last 9399
_journal_paper_doi 10.1021/ic7007478
_journal_volume 46
_journal_year 2007
_chemical_formula_sum 'C40 H70 Cl2 O9 P2'
_chemical_formula_weight 827.80
_chemical_name_systematic
;
 ?
;
_space_group_IT_number 2
_symmetry_cell_setting triclinic
_symmetry_space_group_name_Hall '-P 1'
_symmetry_space_group_name_H-M 'P -1'
_atom_sites_solution_hydrogens geom
_atom_sites_solution_primary direct
_atom_sites_solution_secondary difmap
_audit_creation_method SHELXL-97
_cell_angle_alpha 104.990(10)
_cell_angle_beta 100.250(10)
_cell_angle_gamma 95.150(10)
_cell_formula_units_Z 2
_cell_length_a 10.810(2)
_cell_length_b 14.866(2)
_cell_length_c 15.253(3)
_cell_measurement_reflns_used 3385
_cell_measurement_temperature 173(2)
_cell_measurement_theta_max 22.25
_cell_measurement_theta_min 2.33
_cell_volume 2306.1(7)
_computing_structure_refinement 'SHELXL-97 (Sheldrick, 1997)'
_diffrn_ambient_temperature 173(2)
_diffrn_measured_fraction_theta_full 0.985
_diffrn_measured_fraction_theta_max 0.985
_diffrn_measurement_device_type 'Rigaku/ADSC CCD'
_diffrn_measurement_method 'area detector'
_diffrn_radiation_monochromator graphite
_diffrn_radiation_source 'fine-focus sealed tube'
_diffrn_radiation_type MoK\a
_diffrn_radiation_wavelength 0.71073
_diffrn_reflns_av_R_equivalents 0.0726
_diffrn_reflns_av_sigmaI/netI 0.0913
_diffrn_reflns_limit_h_max 11
_diffrn_reflns_limit_h_min -11
_diffrn_reflns_limit_k_max 16
_diffrn_reflns_limit_k_min -16
_diffrn_reflns_limit_l_max 16
_diffrn_reflns_limit_l_min -16
_diffrn_reflns_number 10838
_diffrn_reflns_theta_full 22.53
_diffrn_reflns_theta_max 22.53
_diffrn_reflns_theta_min 2.28
_exptl_absorpt_coefficient_mu 0.258
_exptl_absorpt_correction_T_max 0.982
_exptl_absorpt_correction_T_min 0.522
_exptl_absorpt_correction_type multi-scan
_exptl_crystal_colour colourless
_exptl_crystal_density_diffrn 1.192
_exptl_crystal_density_method 'not measured'
_exptl_crystal_description prism
_exptl_crystal_F_000 892
_exptl_crystal_size_max 0.30
_exptl_crystal_size_mid 0.15
_exptl_crystal_size_min 0.07
_refine_diff_density_max 0.610
_refine_diff_density_min -0.391
_refine_diff_density_rms 0.091
_refine_ls_extinction_method none
_refine_ls_goodness_of_fit_ref 1.056
_refine_ls_hydrogen_treatment mixed
_refine_ls_matrix_type full
_refine_ls_number_parameters 507
_refine_ls_number_reflns 5964
_refine_ls_number_restraints 0
_refine_ls_restrained_S_all 1.056
_refine_ls_R_factor_all 0.1263
_refine_ls_R_factor_gt 0.0852
_refine_ls_shift/su_max 0.007
_refine_ls_shift/su_mean 0.001
_refine_ls_structure_factor_coef Fsqd
_refine_ls_weighting_details 'calc w=1/[\s^2^(Fo^2^)+(0.1242P)^2^+2.8124P] where P=(Fo^2^+2Fc^2^)/3'
_refine_ls_weighting_scheme calc
_refine_ls_wR_factor_gt 0.2086
_refine_ls_wR_factor_ref 0.2298
_reflns_number_gt 4051
_reflns_number_total 5964
_reflns_threshold_expression >2sigma(I)
_cod_data_source_file ic7007478sup1.cif
_cod_data_source_block bj426
_cod_depositor_comments 'Adding full bibliography for 4333339--4333340.cif.'
_cod_database_code 4333339

loop_
_symmetry_equiv_pos_as_xyz
'x, y, z'
'-x, -y, -z'

loop_
_atom_site_label
_atom_site_type_symbol
_atom_site_fract_x
_atom_site_fract_y
_atom_site_fract_z
_atom_site_U_iso_or_equiv
_atom_site_adp_type
_atom_site_occupancy
_atom_site_symmetry_multiplicity
_atom_site_calc_flag
_atom_site_refinement_flags
_atom_site_disorder_assembly
_atom_site_disorder_group
C1 C 0.5884(5) 0.0563(4) 0.3073(4) 0.0255(14) Uani 1 1 d . . .
C2 C 0.6045(5) 0.1339(4) 0.2742(4) 0.0244(14) Uani 1 1 d . . .
H2 H 0.5477 0.1792 0.2818 0.029 Uiso 1 1 calc R . .
C3 C 0.7038(6) 0.1454(4) 0.2299(4) 0.0262(15) Uani 1 1 d . . .
C4 C 0.7884(6) 0.0787(4) 0.2174(4) 0.0262(15) Uani 1 1 d . . .
C5 C 0.7737(6) 0.0036(4) 0.2537(4) 0.0303(16) Uani 1 1 d . . .
C6 C 0.6775(6) -0.0081(5) 0.2997(4) 0.0314(16) Uani 1 1 d . . .
H6 H 0.6709 -0.0591 0.3262 0.038 Uiso 1 1 calc R . .
C7 C 0.4830(6) 0.0297(4) 0.3495(4) 0.0265(15) Uani 1 1 d . . .
H7 H 0.5083 0.0044 0.3999 0.032 Uiso 1 1 calc R . .
C8 C 0.6579(8) 0.2940(5) 0.2098(7) 0.063(3) Uani 1 1 d . . .
H8A H 0.5702 0.2701 0.1760 0.094 Uiso 1 1 calc R . .
H8B H 0.6926 0.3442 0.1864 0.094 Uiso 1 1 calc R . .
H8C H 0.6592 0.3189 0.2761 0.094 Uiso 1 1 calc R . .
C9 C 0.8699(8) -0.1202(6) 0.2988(7) 0.065(3) Uani 1 1 d . . .
H9A H 0.8761 -0.0856 0.3639 0.097 Uiso 1 1 calc R . .
H9B H 0.9445 -0.1524 0.2932 0.097 Uiso 1 1 calc R . .
H9C H 0.7929 -0.1666 0.2775 0.097 Uiso 1 1 calc R . .
C10 C 0.3613(6) 0.0345(4) 0.3304(4) 0.0238(14) Uani 1 1 d . . .
C11 C 0.2836(6) -0.0092(4) 0.3817(5) 0.0299(15) Uani 1 1 d . . .
H11 H 0.3289 -0.0294 0.4308 0.036 Uiso 1 1 calc R . .
C12 C 0.2935(5) 0.0766(4) 0.2559(4) 0.0239(14) Uani 1 1 d . . .
H12 H 0.3597 0.1227 0.2468 0.029 Uiso 1 1 calc R . .
C13 C 0.1929(8) 0.0504(5) 0.0574(5) 0.051(2) Uani 1 1 d . . .
H13A H 0.1611 0.0034 -0.0037 0.061 Uiso 1 1 calc R . .
H13B H 0.1213 0.0840 0.0733 0.061 Uiso 1 1 calc R . .
C14 C 0.2940(10) 0.1197(7) 0.0473(6) 0.075(3) Uani 1 1 d . . .
H14A H 0.3190 0.1714 0.1047 0.112 Uiso 1 1 calc R . .
H14B H 0.2618 0.1446 -0.0045 0.112 Uiso 1 1 calc R . .
H14C H 0.3679 0.0886 0.0352 0.112 Uiso 1 1 calc R . .
C15 C 0.3703(7) -0.0712(5) 0.1163(5) 0.0428(18) Uani 1 1 d . . .
H15A H 0.4463 -0.0237 0.1289 0.051 Uiso 1 1 calc R . .
H15B H 0.3879 -0.1112 0.1585 0.051 Uiso 1 1 calc R . .
C16 C 0.3502(7) -0.1319(5) 0.0174(5) 0.050(2) Uani 1 1 d . . .
H16A H 0.2679 -0.1723 0.0007 0.075 Uiso 1 1 calc R . .
H16B H 0.4181 -0.1711 0.0116 0.075 Uiso 1 1 calc R . .
H16C H 0.3515 -0.0917 -0.0243 0.075 Uiso 1 1 calc R . .
C17 C 0.1034(7) -0.0936(5) 0.1355(6) 0.054(2) Uani 1 1 d . . .
H17A H 0.0483 -0.0605 0.1746 0.064 Uiso 1 1 calc R . .
H17B H 0.0548 -0.1132 0.0706 0.064 Uiso 1 1 calc R . .
C18 C 0.1288(10) -0.1818(6) 0.1642(7) 0.079(3) Uani 1 1 d . . .
H18A H 0.1694 -0.2217 0.1192 0.119 Uiso 1 1 calc R . .
H18B H 0.0484 -0.2164 0.1663 0.119 Uiso 1 1 calc R . .
H18C H 0.1851 -0.1642 0.2258 0.119 Uiso 1 1 calc R . .
C19 C 0.1852(6) 0.1332(4) 0.2822(4) 0.0240(14) Uani 1 1 d . . .
H19A H 0.1146 0.0909 0.2904 0.029 Uiso 1 1 calc R . .
H19B H 0.1520 0.1612 0.2322 0.029 Uiso 1 1 calc R . .
C20 C 0.2388(6) 0.2121(4) 0.3741(4) 0.0264(14) Uani 1 1 d . A .
H20 H 0.2874 0.1811 0.4173 0.032 Uiso 1 1 calc R . .
C21 C 0.3338(6) 0.2885(4) 0.3641(4) 0.0246(14) Uani 1 1 d . . .
C22 C 0.4462(5) 0.3187(4) 0.4302(4) 0.0255(14) Uani 1 1 d . . .
H22 H 0.4634 0.2901 0.4792 0.031 Uiso 1 1 calc R . .
C23 C 0.5337(6) 0.3906(4) 0.4249(4) 0.0287(15) Uani 1 1 d . . .
C24 C 0.5096(6) 0.4323(4) 0.3518(4) 0.0262(15) Uani 1 1 d . . .
C25 C 0.3979(6) 0.3988(4) 0.2857(4) 0.0300(15) Uani 1 1 d . . .
C26 C 0.3102(6) 0.3289(4) 0.2904(4) 0.0287(15) Uani 1 1 d . . .
H26 H 0.2341 0.3079 0.2442 0.034 Uiso 1 1 calc R . .
C27 C 0.6748(7) 0.3842(5) 0.5600(5) 0.048(2) Uani 1 1 d . . .
H27A H 0.6084 0.3943 0.5962 0.072 Uiso 1 1 calc R . .
H27B H 0.7573 0.4149 0.5996 0.072 Uiso 1 1 calc R . .
H27C H 0.6770 0.3166 0.5366 0.072 Uiso 1 1 calc R . .
C28 C 0.2758(10) 0.4111(8) 0.1431(7) 0.103(4) Uani 1 1 d . . .
H28A H 0.2838 0.3506 0.1012 0.154 Uiso 1 1 calc R . .
H28B H 0.2655 0.4577 0.1081 0.154 Uiso 1 1 calc R . .
H28C H 0.2015 0.4037 0.1705 0.154 Uiso 1 1 calc R . .
C29 C 0.1930(6) 0.3485(5) 0.5338(4) 0.0370(17) Uani 1 1 d . A .
H29A H 0.2720 0.3274 0.5602 0.044 Uiso 1 1 calc R . .
H29B H 0.2180 0.4061 0.5163 0.044 Uiso 1 1 calc R . .
C30 C 0.1169(7) 0.3741(5) 0.6092(5) 0.046(2) Uani 1 1 d . . .
H30A H 0.0345 0.3891 0.5828 0.069 Uiso 1 1 calc R . .
H30B H 0.1636 0.4290 0.6587 0.069 Uiso 1 1 calc R . .
H30C H 0.1037 0.3209 0.6349 0.069 Uiso 1 1 calc R . .
C31 C 0.0075(7) 0.3068(5) 0.3556(5) 0.0411(18) Uani 1 1 d . A 1
H31A H 0.0598 0.3379 0.3217 0.049 Uiso 1 1 calc R A 1
H31B H -0.0486 0.2531 0.3088 0.049 Uiso 1 1 calc R A 1
C32A C -0.0748(15) 0.3741(10) 0.3931(9) 0.054(5) Uani 0.60(2) 1 d P A 1
H32A H -0.1424 0.3412 0.4132 0.081 Uiso 0.60(2) 1 calc PR A 1
H32B H -0.1125 0.4020 0.3450 0.081 Uiso 0.60(2) 1 calc PR A 1
H32C H -0.0243 0.4238 0.4462 0.081 Uiso 0.60(2) 1 calc PR A 1
C32B C 0.033(3) 0.4068(17) 0.3696(16) 0.083(13) Uani 0.40(2) 1 d P A 2
C33 C 0.0295(6) 0.1612(5) 0.4571(5) 0.0398(18) Uani 1 1 d . A .
H33A H 0.0128 0.1062 0.4015 0.048 Uiso 1 1 calc R . .
H33B H 0.0873 0.1448 0.5068 0.048 Uiso 1 1 calc R . .
C34 C -0.0935(7) 0.1745(5) 0.4873(5) 0.048(2) Uani 1 1 d . . .
H34A H -0.0805 0.2304 0.5406 0.072 Uiso 1 1 calc R . .
H34B H -0.1243 0.1191 0.5051 0.072 Uiso 1 1 calc R . .
H34C H -0.1563 0.1826 0.4361 0.072 Uiso 1 1 calc R . .
C35 C 0.4963(10) 0.3614(6) 0.8258(7) 0.075(3) Uani 1 1 d . . .
H35 H 0.5111 0.4258 0.8703 0.090 Uiso 1 1 calc R . .
C36 C 0.4381(15) 0.2963(10) 0.8678(9) 0.138(6) Uani 1 1 d . . .
H36A H 0.3513 0.3086 0.8714 0.208 Uiso 1 1 calc R . .
H36B H 0.4878 0.3046 0.9304 0.208 Uiso 1 1 calc R . .
H36C H 0.4359 0.2317 0.8301 0.208 Uiso 1 1 calc R . .
C37 C 0.6234(12) 0.3347(9) 0.8086(9) 0.125(5) Uani 1 1 d . . .
H37A H 0.6114 0.2703 0.7680 0.188 Uiso 1 1 calc R . .
H37B H 0.6796 0.3386 0.8679 0.188 Uiso 1 1 calc R . .
H37C H 0.6616 0.3780 0.7789 0.188 Uiso 1 1 calc R . .
C38 C 0.9258(15) 0.4769(8) 0.1160(9) 0.107(4) Uani 1 1 d . . .
H38 H 0.9859 0.4528 0.0757 0.128 Uiso 1 1 calc R . .
C39 C 0.9519(19) 0.5784(9) 0.1442(11) 0.174(8) Uani 1 1 d . . .
H39A H 0.8896 0.6041 0.1796 0.261 Uiso 1 1 calc R . .
H39B H 0.9463 0.6013 0.0890 0.261 Uiso 1 1 calc R . .
H39C H 1.0375 0.5986 0.1830 0.261 Uiso 1 1 calc R . .
C40 C 0.9406(9) 0.4374(5) 0.1864(6) 0.062(2) Uani 1 1 d . . .
H40A H 0.9095 0.4758 0.2383 0.094 Uiso 1 1 calc R . .
H40B H 1.0308 0.4337 0.2066 0.094 Uiso 1 1 calc R . .
H40C H 0.8924 0.3740 0.1657 0.094 Uiso 1 1 calc R . .
O1 O 0.7330(4) 0.2194(3) 0.1964(3) 0.0331(11) Uani 1 1 d . . .
O2 O 0.8849(4) 0.0860(3) 0.1728(3) 0.0303(10) Uani 1 1 d . . .
H2A H 0.8905 0.1381 0.1609 0.045 Uiso 1 1 calc R . .
O3 O 0.8645(4) -0.0554(3) 0.2430(4) 0.0482(13) Uani 1 1 d . . .
O4 O 0.6484(4) 0.4234(3) 0.4840(3) 0.0353(11) Uani 1 1 d . . .
O5 O 0.5993(4) 0.4991(3) 0.3468(3) 0.0361(11) Uani 1 1 d . . .
H5 H 0.5702 0.5239 0.3054 0.054 Uiso 1 1 calc R . .
O6 O 0.3870(5) 0.4421(3) 0.2147(3) 0.0477(13) Uani 1 1 d . . .
O7 O 0.1699(4) -0.0229(3) 0.3698(3) 0.0407(12) Uani 1 1 d . . .
O8 O 0.4222(6) 0.3648(3) 0.7421(4) 0.0598(15) Uani 1 1 d . . .
H8 H 0.4160 0.3129 0.7020 0.090 Uiso 1 1 calc R . .
O9 O 0.795(2) 0.4419(15) 0.0609(12) 0.301(12) Uani 1 1 d . . .
H9 H 0.7425 0.4645 0.0920 0.452 Uiso 1 1 calc R . .
P1 P 0.11370(15) 0.25853(11) 0.42971(11) 0.0258(4) Uani 1 1 d . . .
P2 P 0.23836(15) -0.01140(12) 0.14270(11) 0.0285(5) Uani 1 1 d . . .
Cl1 Cl -0.00006(16) 0.23540(11) 0.09922(11) 0.0362(5) Uani 1 1 d . . .
Cl2 Cl 0.4025(2) 0.17746(13) 0.58718(13) 0.0504(5) Uani 1 1 d . . .
H32D H 0.0613 0.4360 0.4320 0.08(5) Uiso 0.40(2) 1 d P A 2
H32E H -0.0355 0.4275 0.3396 0.08(5) Uiso 0.40(2) 1 d P A 2
H32F H 0.1065 0.4150 0.3375 0.08(5) Uiso 0.40(2) 1 d P A 2

loop_
_atom_site_aniso_label
_atom_site_aniso_U_11
_atom_site_aniso_U_22
_atom_site_aniso_U_33
_atom_site_aniso_U_23
_atom_site_aniso_U_13
_atom_site_aniso_U_12
C1 0.030(3) 0.025(4) 0.014(3) -0.001(3) -0.004(3) 0.004(3)
C2 0.021(3) 0.021(3) 0.024(3) -0.003(3) -0.001(3) 0.001(3)
C3 0.029(3) 0.023(4) 0.020(3) 0.000(3) -0.002(3) 0.000(3)
C4 0.029(4) 0.025(4) 0.021(3) 0.000(3) 0.004(3) 0.004(3)
C5 0.030(4) 0.025(4) 0.033(4) 0.004(3) 0.004(3) 0.010(3)
C6 0.028(4) 0.033(4) 0.034(4) 0.013(3) 0.001(3) 0.007(3)
C7 0.030(4) 0.033(4) 0.016(3) 0.006(3) 0.006(3) 0.004(3)
C8 0.078(6) 0.034(5) 0.103(7) 0.035(5) 0.052(5) 0.029(4)
C9 0.051(5) 0.061(6) 0.111(8) 0.057(6) 0.034(5) 0.024(4)
C10 0.036(4) 0.017(3) 0.016(3) -0.001(3) 0.007(3) 0.000(3)
C11 0.035(4) 0.019(3) 0.033(4) 0.000(3) 0.009(3) 0.005(3)
C12 0.028(3) 0.020(3) 0.017(3) -0.003(3) 0.002(3) 0.000(3)
C13 0.071(5) 0.054(5) 0.019(4) -0.009(3) 0.006(4) 0.026(4)
C14 0.123(8) 0.072(6) 0.042(5) 0.031(5) 0.025(5) 0.021(6)
C15 0.047(4) 0.048(5) 0.032(4) 0.001(3) 0.010(3) 0.025(4)
C16 0.058(5) 0.050(5) 0.030(4) -0.013(4) 0.011(4) 0.019(4)
C17 0.058(5) 0.037(5) 0.050(5) -0.021(4) 0.020(4) 0.004(4)
C18 0.110(8) 0.037(5) 0.084(7) -0.006(5) 0.045(6) -0.004(5)
C19 0.036(4) 0.017(3) 0.015(3) -0.003(3) 0.005(3) 0.005(3)
C20 0.035(4) 0.021(3) 0.020(3) -0.002(3) 0.007(3) 0.008(3)
C21 0.033(4) 0.017(3) 0.021(3) -0.002(3) 0.009(3) 0.004(3)
C22 0.030(4) 0.023(3) 0.019(3) -0.003(3) 0.005(3) 0.007(3)
C23 0.030(4) 0.025(4) 0.025(4) -0.004(3) 0.006(3) 0.003(3)
C24 0.030(4) 0.022(4) 0.021(4) -0.002(3) 0.007(3) -0.001(3)
C25 0.042(4) 0.026(4) 0.021(4) 0.006(3) 0.007(3) -0.001(3)
C26 0.036(4) 0.024(4) 0.021(4) 0.002(3) -0.001(3) 0.000(3)
C27 0.044(4) 0.053(5) 0.035(4) 0.007(4) -0.012(3) -0.004(4)
C28 0.116(8) 0.103(8) 0.071(7) 0.067(7) -0.054(6) -0.057(7)
C29 0.044(4) 0.035(4) 0.022(4) -0.004(3) 0.001(3) 0.001(3)
C30 0.060(5) 0.034(4) 0.030(4) -0.020(3) 0.018(4) -0.002(4)
C31 0.047(4) 0.036(4) 0.035(4) -0.001(3) 0.005(3) 0.015(3)
C32A 0.072(11) 0.062(10) 0.043(8) 0.019(7) 0.027(7) 0.042(8)
C32B 0.15(3) 0.056(16) 0.043(15) 0.013(12) 0.007(16) 0.031(16)
C33 0.044(4) 0.043(4) 0.035(4) 0.010(3) 0.015(3) 0.004(3)
C34 0.057(5) 0.049(5) 0.032(4) 0.002(4) 0.016(4) -0.008(4)
C35 0.103(8) 0.046(5) 0.062(6) 0.015(5) -0.021(6) 0.015(5)
C36 0.203(15) 0.106(10) 0.088(10) 0.051(8) -0.022(9) -0.035(10)
C37 0.127(11) 0.083(9) 0.124(11) -0.001(8) -0.043(9) 0.028(8)
C38 0.195(14) 0.061(8) 0.071(8) 0.019(6) 0.042(9) 0.029(8)
C39 0.31(2) 0.064(9) 0.151(15) 0.006(9) 0.121(15) -0.004(11)
C40 0.120(8) 0.032(4) 0.043(5) 0.003(4) 0.037(5) 0.028(5)
O1 0.043(3) 0.022(2) 0.037(3) 0.005(2) 0.018(2) 0.011(2)
O2 0.038(3) 0.020(2) 0.036(3) 0.006(2) 0.018(2) 0.0081(19)
O3 0.046(3) 0.046(3) 0.069(4) 0.028(3) 0.024(3) 0.023(2)
O4 0.035(3) 0.032(3) 0.030(3) 0.003(2) -0.005(2) -0.005(2)
O5 0.040(3) 0.029(3) 0.033(3) 0.008(2) 0.000(2) -0.009(2)
O6 0.057(3) 0.044(3) 0.034(3) 0.019(2) -0.012(2) -0.017(2)
O7 0.033(3) 0.043(3) 0.051(3) 0.021(2) 0.012(2) 0.006(2)
O8 0.087(4) 0.031(3) 0.049(4) 0.010(3) -0.014(3) 0.006(3)
O9 0.42(3) 0.24(2) 0.192(16) 0.112(14) -0.081(17) -0.09(2)
P1 0.0326(10) 0.0206(9) 0.0185(9) -0.0036(7) 0.0049(7) 0.0024(7)
P2 0.0328(9) 0.0271(10) 0.0179(9) -0.0074(7) 0.0038(7) 0.0088(7)
Cl1 0.0448(10) 0.0283(9) 0.0317(10) 0.0035(7) 0.0067(8) 0.0024(7)
Cl2 0.0818(14) 0.0346(11) 0.0353(11) 0.0126(8) 0.0103(10) 0.0061(9)

loop_
_atom_type_symbol
_atom_type_description
_atom_type_scat_dispersion_real
_atom_type_scat_dispersion_imag
_atom_type_scat_source
C C 0.0033 0.0016 'International Tables Vol C Tables 4.2.6.8 and 6.1.1.4'
H H 0.0000 0.0000 'International Tables Vol C Tables 4.2.6.8 and 6.1.1.4'
O O 0.0106 0.0060 'International Tables Vol C Tables 4.2.6.8 and 6.1.1.4'
P P 0.1023 0.0942 'International Tables Vol C Tables 4.2.6.8 and 6.1.1.4'
Cl Cl 0.1484 0.1585 'International Tables Vol C Tables 4.2.6.8 and 6.1.1.4'

loop_
_geom_angle_atom_site_label_1
_geom_angle_atom_site_label_2
_geom_angle_atom_site_label_3
_geom_angle
C2 C1 C6 119.5(6)
C2 C1 C7 126.7(5)
C6 C1 C7 113.8(6)
C1 C2 C3 119.8(6)
C1 C2 H2 120.1
C3 C2 H2 120.1
O1 C3 C2 126.1(5)
O1 C3 C4 113.0(5)
C2 C3 C4 121.0(6)
O2 C4 C5 118.5(5)
O2 C4 C3 123.0(6)
C5 C4 C3 118.5(5)
C6 C5 O3 123.7(6)
C6 C5 C4 121.5(6)
O3 C5 C4 114.8(5)
C5 C6 C1 119.6(6)
C5 C6 H6 120.2
C1 C6 H6 120.2
C10 C7 C1 132.0(6)
C10 C7 H7 114.0
C1 C7 H7 114.0
O1 C8 H8A 109.5
O1 C8 H8B 109.5
H8A C8 H8B 109.5
O1 C8 H8C 109.5
H8A C8 H8C 109.5
H8B C8 H8C 109.5
O3 C9 H9A 109.5
O3 C9 H9B 109.5
H9A C9 H9B 109.5
O3 C9 H9C 109.5
H9A C9 H9C 109.5
H9B C9 H9C 109.5
C7 C10 C11 115.9(6)
C7 C10 C12 125.9(5)
C11 C10 C12 118.1(5)
O7 C11 C10 128.3(6)
O7 C11 H11 115.8
C10 C11 H11 115.8
C10 C12 C19 116.0(5)
C10 C12 P2 112.4(4)
C19 C12 P2 110.4(4)
C10 C12 H12 105.7
C19 C12 H12 105.7
P2 C12 H12 105.7
C14 C13 P2 116.2(6)
C14 C13 H13A 108.2
P2 C13 H13A 108.2
C14 C13 H13B 108.2
P2 C13 H13B 108.2
H13A C13 H13B 107.4
C13 C14 H14A 109.5
C13 C14 H14B 109.5
H14A C14 H14B 109.5
C13 C14 H14C 109.5
H14A C14 H14C 109.5
H14B C14 H14C 109.5
C16 C15 P2 114.5(5)
C16 C15 H15A 108.6
P2 C15 H15A 108.6
C16 C15 H15B 108.6
P2 C15 H15B 108.6
H15A C15 H15B 107.6
C15 C16 H16A 109.5
C15 C16 H16B 109.5
H16A C16 H16B 109.5
C15 C16 H16C 109.5
H16A C16 H16C 109.5
H16B C16 H16C 109.5
C18 C17 P2 117.0(6)
C18 C17 H17A 108.0
P2 C17 H17A 108.0
C18 C17 H17B 108.0
P2 C17 H17B 108.0
H17A C17 H17B 107.3
C17 C18 H18A 109.5
C17 C18 H18B 109.5
H18A C18 H18B 109.5
C17 C18 H18C 109.5
H18A C18 H18C 109.5
H18B C18 H18C 109.5
C12 C19 C20 108.7(5)
C12 C19 H19A 109.9
C20 C19 H19A 109.9
C12 C19 H19B 109.9
C20 C19 H19B 109.9
H19A C19 H19B 108.3
C21 C20 C19 113.5(5)
C21 C20 P1 112.9(4)
C19 C20 P1 112.1(4)
C21 C20 H20 105.8
C19 C20 H20 105.8
P1 C20 H20 105.8
C22 C21 C26 119.8(6)
C22 C21 C20 118.6(6)
C26 C21 C20 121.6(5)
C21 C22 C23 120.2(6)
C21 C22 H22 119.9
C23 C22 H22 119.9
O4 C23 C22 125.0(6)
O4 C23 C24 114.7(5)
C22 C23 C24 120.2(6)
O5 C24 C25 123.4(6)
O5 C24 C23 118.4(5)
C25 C24 C23 118.1(6)
C26 C25 C24 122.5(6)
C26 C25 O6 124.4(6)
C24 C25 O6 113.0(5)
C25 C26 C21 119.2(6)
C25 C26 H26 120.4
C21 C26 H26 120.4
O4 C27 H27A 109.5
O4 C27 H27B 109.5
H27A C27 H27B 109.5
O4 C27 H27C 109.5
H27A C27 H27C 109.5
H27B C27 H27C 109.5
O6 C28 H28A 109.5
O6 C28 H28B 109.5
H28A C28 H28B 109.5
O6 C28 H28C 109.5
H28A C28 H28C 109.5
H28B C28 H28C 109.5
C30 C29 P1 116.0(5)
C30 C29 H29A 108.3
P1 C29 H29A 108.3
C30 C29 H29B 108.3
P1 C29 H29B 108.3
H29A C29 H29B 107.4
C29 C30 H30A 109.5
C29 C30 H30B 109.5
H30A C30 H30B 109.5
C29 C30 H30C 109.5
H30A C30 H30C 109.5
H30B C30 H30C 109.5
C32A C31 P1 121.4(7)
C32A C31 H31A 107.0
P1 C31 H31A 107.0
C32A C31 H31B 107.0
P1 C31 H31B 107.0
H31A C31 H31B 106.7
C31 C32A H32E 87.0(9)
H32A C32A H32E 151.0
H32B C32A H32E 41.5
H32C C32A H32E 85.8
H32D C32B H32E 117(3)
H32D C32B H32F 108(3)
H32E C32B H32F 108(2)
C34 C33 P1 118.2(5)
C34 C33 H33A 107.8
P1 C33 H33A 107.8
C34 C33 H33B 107.8
P1 C33 H33B 107.8
H33A C33 H33B 107.1
C33 C34 H34A 109.5
C33 C34 H34B 109.5
H34A C34 H34B 109.5
C33 C34 H34C 109.5
H34A C34 H34C 109.5
H34B C34 H34C 109.5
O8 C35 C36 113.6(9)
O8 C35 C37 108.7(9)
C36 C35 C37 109.7(10)
O8 C35 H35 108.3
C36 C35 H35 108.3
C37 C35 H35 108.3
C35 C36 H36A 109.5
C35 C36 H36B 109.5
H36A C36 H36B 109.5
C35 C36 H36C 109.5
H36A C36 H36C 109.5
H36B C36 H36C 109.5
C35 C37 H37A 109.5
C35 C37 H37B 109.5
H37A C37 H37B 109.5
C35 C37 H37C 109.5
H37A C37 H37C 109.5
H37B C37 H37C 109.5
C40 C38 C39 114.5(12)
C40 C38 O9 106.9(13)
C39 C38 O9 112.1(16)
C40 C38 H38 107.7
C39 C38 H38 107.7
O9 C38 H38 107.7
C38 C39 H39A 109.5
C38 C39 H39B 109.5
H39A C39 H39B 109.5
C38 C39 H39C 109.5
H39A C39 H39C 109.5
H39B C39 H39C 109.5
C38 C40 H40A 109.5
C38 C40 H40B 109.5
H40A C40 H40B 109.5
C38 C40 H40C 109.5
H40A C40 H40C 109.5
H40B C40 H40C 109.5
C3 O1 C8 118.0(5)
C4 O2 H2A 109.5
C5 O3 C9 115.6(5)
C23 O4 C27 116.2(5)
C24 O5 H5 109.5
C25 O6 C28 116.8(5)
C35 O8 H8 109.5
C38 O9 H9 109.5
C31 P1 C29 110.7(3)
C31 P1 C20 111.5(3)
C29 P1 C20 105.9(3)
C31 P1 C33 110.7(3)
C29 P1 C33 111.2(3)
C20 P1 C33 106.7(3)
C17 P2 C15 110.8(4)
C17 P2 C13 106.8(4)
C15 P2 C13 109.0(3)
C17 P2 C12 114.8(3)
C15 P2 C12 107.5(3)
C13 P2 C12 107.8(3)

loop_
_geom_bond_atom_site_label_1
_geom_bond_atom_site_label_2
_geom_bond_distance
C1 C2 1.383(8)
C1 C6 1.417(9)
C1 C7 1.476(9)
C2 C3 1.386(8)
C2 H2 0.9500
C3 O1 1.363(7)
C3 C4 1.409(9)
C4 O2 1.353(7)
C4 C5 1.378(9)
C5 C6 1.377(9)
C5 O3 1.377(7)
C6 H6 0.9500
C7 C10 1.309(8)
C7 H7 0.9500
C8 O1 1.426(8)
C8 H8A 0.9800
C8 H8B 0.9800
C8 H8C 0.9800
C9 O3 1.440(9)
C9 H9A 0.9800
C9 H9B 0.9800
C9 H9C 0.9800
C10 C11 1.463(9)
C10 C12 1.540(9)
C11 O7 1.201(7)
C11 H11 0.9500
C12 C19 1.552(8)
C12 P2 1.837(6)
C12 H12 1.0000
C13 C14 1.489(12)
C13 P2 1.804(8)
C13 H13A 0.9900
C13 H13B 0.9900
C14 H14A 0.9800
C14 H14B 0.9800
C14 H14C 0.9800
C15 C16 1.510(9)
C15 P2 1.798(6)
C15 H15A 0.9900
C15 H15B 0.9900
C16 H16A 0.9800
C16 H16B 0.9800
C16 H16C 0.9800
C17 C18 1.519(12)
C17 P2 1.785(8)
C17 H17A 0.9900
C17 H17B 0.9900
C18 H18A 0.9800
C18 H18B 0.9800
C18 H18C 0.9800
C19 C20 1.554(8)
C19 H19A 0.9900
C19 H19B 0.9900
C20 C21 1.518(8)
C20 P1 1.816(6)
C20 H20 1.0000
C21 C22 1.388(8)
C21 C26 1.402(9)
C22 C23 1.391(9)
C22 H22 0.9500
C23 O4 1.361(7)
C23 C24 1.406(9)
C24 O5 1.351(7)
C24 C25 1.386(9)
C25 C26 1.368(8)
C25 O6 1.389(8)
C26 H26 0.9500
C27 O4 1.424(8)
C27 H27A 0.9800
C27 H27B 0.9800
C27 H27C 0.9800
C28 O6 1.423(9)
C28 H28A 0.9800
C28 H28B 0.9800
C28 H28C 0.9800
C29 C30 1.521(9)
C29 P1 1.805(6)
C29 H29A 0.9900
C29 H29B 0.9900
C30 H30A 0.9800
C30 H30B 0.9800
C30 H30C 0.9800
C31 C32A 1.471(13)
C31 P1 1.793(7)
C31 H31A 0.9900
C31 H31B 0.9900
C32A H32A 0.9800
C32A H32B 0.9800
C32A H32C 0.9800
C32A H32E 1.370(16)
C32B H32D 0.92(2)
C32B H32E 0.92(3)
C32B H32F 1.02(4)
C33 C34 1.496(9)
C33 P1 1.819(7)
C33 H33A 0.9900
C33 H33B 0.9900
C34 H34A 0.9800
C34 H34B 0.9800
C34 H34C 0.9800
C35 O8 1.396(10)
C35 C36 1.449(14)
C35 C37 1.512(15)
C35 H35 1.0000
C36 H36A 0.9800
C36 H36B 0.9800
C36 H36C 0.9800
C37 H37A 0.9800
C37 H37B 0.9800
C37 H37C 0.9800
C38 C40 1.344(13)
C38 C39 1.444(16)
C38 O9 1.48(2)
C38 H38 1.0000
C39 H39A 0.9800
C39 H39B 0.9800
C39 H39C 0.9800
C40 H40A 0.9800
C40 H40B 0.9800
C40 H40C 0.9800
O2 H2A 0.8400
O5 H5 0.8400
O8 H8 0.8400
O9 H9 0.8400

loop_
_geom_torsion_atom_site_label_1
_geom_torsion_atom_site_label_2
_geom_torsion_atom_site_label_3
_geom_torsion_atom_site_label_4
_geom_torsion
C6 C1 C2 C3 3.2(8)
C7 C1 C2 C3 -175.1(5)
C1 C2 C3 O1 -178.0(5)
C1 C2 C3 C4 0.5(9)
O1 C3 C4 O2 -2.9(8)
C2 C3 C4 O2 178.5(5)
O1 C3 C4 C5 175.9(5)
C2 C3 C4 C5 -2.8(9)
O2 C4 C5 C6 -179.9(6)
C3 C4 C5 C6 1.3(9)
O2 C4 C5 O3 2.4(8)
C3 C4 C5 O3 -176.5(5)
O3 C5 C6 C1 179.9(6)
C4 C5 C6 C1 2.3(10)
C2 C1 C6 C5 -4.6(9)
C7 C1 C6 C5 173.9(6)
C2 C1 C7 C10 38.1(10)
C6 C1 C7 C10 -140.2(7)
C1 C7 C10 C11 173.2(6)
C1 C7 C10 C12 -3.1(11)
C7 C10 C11 O7 -171.3(6)
C12 C10 C11 O7 5.3(9)
C7 C10 C12 C19 -141.5(6)
C11 C10 C12 C19 42.2(7)
C7 C10 C12 P2 90.1(7)
C11 C10 C12 P2 -86.2(6)
C10 C12 C19 C20 55.3(7)
P2 C12 C19 C20 -175.3(4)
C12 C19 C20 C21 68.3(6)
C12 C19 C20 P1 -162.3(4)
C19 C20 C21 C22 -134.0(5)
P1 C20 C21 C22 97.0(6)
C19 C20 C21 C26 46.3(7)
P1 C20 C21 C26 -82.7(6)
C26 C21 C22 C23 1.8(8)
C20 C21 C22 C23 -178.0(5)
C21 C22 C23 O4 -177.7(5)
C21 C22 C23 C24 -0.9(8)
O4 C23 C24 O5 0.0(8)
C22 C23 C24 O5 -177.2(5)
O4 C23 C24 C25 176.4(5)
C22 C23 C24 C25 -0.8(8)
O5 C24 C25 C26 177.8(6)
C23 C24 C25 C26 1.5(9)
O5 C24 C25 O6 -1.0(9)
C23 C24 C25 O6 -177.2(5)
C24 C25 C26 C21 -0.6(9)
O6 C25 C26 C21 177.9(6)
C22 C21 C26 C25 -1.0(8)
C20 C21 C26 C25 178.7(5)
C2 C3 O1 C8 1.9(9)
C4 C3 O1 C8 -176.7(6)
C6 C5 O3 C9 -12.2(10)
C4 C5 O3 C9 165.5(7)
C22 C23 O4 C27 -4.4(8)
C24 C23 O4 C27 178.6(5)
C26 C25 O6 C28 0.5(11)
C24 C25 O6 C28 179.2(8)
C32A C31 P1 C29 -42.7(10)
C32A C31 P1 C20 -160.2(9)
C32A C31 P1 C33 81.1(10)
C30 C29 P1 C31 80.0(6)
C30 C29 P1 C20 -159.0(5)
C30 C29 P1 C33 -43.5(7)
C21 C20 P1 C31 70.3(5)
C19 C20 P1 C31 -59.4(5)
C21 C20 P1 C29 -50.1(5)
C19 C20 P1 C29 -179.8(4)
C21 C20 P1 C33 -168.7(5)
C19 C20 P1 C33 61.6(5)
C34 C33 P1 C31 -47.3(6)
C34 C33 P1 C29 76.2(6)
C34 C33 P1 C20 -168.8(5)
C18 C17 P2 C15 34.1(7)
C18 C17 P2 C13 152.7(6)
C18 C17 P2 C12 -87.9(6)
C16 C15 P2 C17 65.8(7)
C16 C15 P2 C13 -51.5(7)
C16 C15 P2 C12 -168.1(6)
C14 C13 P2 C17 -176.8(6)
C14 C13 P2 C15 -57.0(7)
C14 C13 P2 C12 59.4(6)
C10 C12 P2 C17 73.4(5)
C19 C12 P2 C17 -57.8(5)
C10 C12 P2 C15 -50.3(5)
C19 C12 P2 C15 178.4(4)
C10 C12 P2 C13 -167.7(4)
C19 C12 P2 C13 61.0(5)
